data_4350093
loop_
_publ_author_name
'Tian, Xiaohe'
'Xiao, Lufei'
'Shen, Yu'
'Luo, Lei'
'Zhang, Guilong'
'Zhang, Qiong'
'Li, Dandan'
'Wu, Jieying'
'Wu, Zhengyan'
'Zhang, Zhongping'
'Tian, Yupeng'

_publ_section_title
;
 A combination of super-resolution fluorescence and magnetic resonance
 imaging using a Mn(ii) compound
;
_journal_issue 10
_journal_name_full 'Inorganic Chemistry Frontiers'
_journal_page_first 2914
_journal_paper_doi 10.1039/C9QI00895K
_journal_volume 6
_journal_year 2019
_chemical_formula_sum 'C70 H60 F12 Mn N8 O6 P2'
_chemical_formula_weight 1454.14
_space_group_IT_number 13
_space_group_name_Hall '-P 2yac'
_space_group_name_H-M_alt 'P 1 2/n 1'
_atom_sites_solution_hydrogens geom
_atom_sites_solution_primary direct
_atom_sites_solution_secondary difmap
_audit_creation_method SHELXL-97
_audit_update_record
;
2014-05-24 deposited with the CCDC.	2019-09-02 downloaded from the CCDC.
;
_cell_angle_alpha 90.00
_cell_angle_beta 96.400(4)
_cell_angle_gamma 90.00
_cell_formula_units_Z 2
_cell_length_a 10.897(3)
_cell_length_b 10.372(3)
_cell_length_c 29.943(8)
_cell_measurement_temperature 293(2)
_cell_volume 3363.2(16)
_computing_structure_refinement 'SHELXL-97 (Sheldrick, 1997)'
_computing_structure_solution 'SHELXS-97 (Sheldrick, 1990)'
_diffrn_ambient_temperature 293(2)
_diffrn_measured_fraction_theta_full 0.997
_diffrn_measured_fraction_theta_max 0.997
_diffrn_radiation_monochromator graphite
_diffrn_radiation_source 'fine-focus sealed tube'
_diffrn_radiation_type MoK\a
_diffrn_radiation_wavelength 0.71073
_diffrn_reflns_av_R_equivalents 0.0736
_diffrn_reflns_av_sigmaI/netI 0.0752
_diffrn_reflns_limit_h_max 13
_diffrn_reflns_limit_h_min -12
_diffrn_reflns_limit_k_max 12
_diffrn_reflns_limit_k_min -12
_diffrn_reflns_limit_l_max 36
_diffrn_reflns_limit_l_min -36
_diffrn_reflns_number 24371
_diffrn_reflns_theta_full 25.50
_diffrn_reflns_theta_max 25.50
_diffrn_reflns_theta_min 1.96
_exptl_absorpt_coefficient_mu 0.336
_exptl_absorpt_correction_T_max 0.9389
_exptl_absorpt_correction_T_min 0.9297
_exptl_crystal_density_diffrn 1.436
_exptl_crystal_density_method 'not measured'
_exptl_crystal_F_000 1494
_exptl_crystal_size_max 0.22
_exptl_crystal_size_mid 0.20
_exptl_crystal_size_min 0.19
_refine_diff_density_max 0.822
_refine_diff_density_min -0.549
_refine_diff_density_rms 0.072
_refine_ls_extinction_method none
_refine_ls_goodness_of_fit_ref 1.001
_refine_ls_hydrogen_treatment mixed
_refine_ls_matrix_type full
_refine_ls_number_parameters 489
_refine_ls_number_reflns 6249
_refine_ls_number_restraints 0
_refine_ls_restrained_S_all 1.001
_refine_ls_R_factor_all 0.1662
_refine_ls_R_factor_gt 0.0863
_refine_ls_shift/su_max 0.050
_refine_ls_shift/su_mean 0.005
_refine_ls_structure_factor_coef Fsqd
_refine_ls_weighting_details 'calc w=1/[\s^2^(Fo^2^)+(0.1695P)^2^+0.0000P] where P=(Fo^2^+2Fc^2^)/3'
_refine_ls_weighting_scheme calc
_refine_ls_wR_factor_gt 0.2481
_refine_ls_wR_factor_ref 0.2902
_reflns_number_gt 2978
_reflns_number_total 6249
_reflns_threshold_expression >2sigma(I)
_cod_data_source_file c9qi00895k2.cif
_cod_data_source_block 1
_cod_original_cell_volume 3363.1(16)
_cod_database_code 4350093

loop_
_symmetry_equiv_pos_as_xyz
'x, y, z'
'-x+1/2, y, -z+1/2'
'-x, -y, -z'
'x-1/2, -y, z-1/2'

loop_
_atom_site_label
_atom_site_type_symbol
_atom_site_fract_x
_atom_site_fract_y
_atom_site_fract_z
_atom_site_U_iso_or_equiv
_atom_site_adp_type
_atom_site_occupancy
_atom_site_symmetry_multiplicity
_atom_site_calc_flag
_atom_site_refinement_flags
_atom_site_disorder_assembly
_atom_site_disorder_group
C1 C -0.1394(7) 0.4277(7) 0.6900(2) 0.089(2) Uani 1 1 d . . .
H1 H -0.2135 0.4389 0.6718 0.106 Uiso 1 1 calc R . .
C2 C -0.0619(7) 0.3376(8) 0.6782(2) 0.098(2) Uani 1 1 d . . .
H2 H -0.0806 0.2898 0.6521 0.118 Uiso 1 1 calc R . .
C3 C 0.0442(7) 0.3172(8) 0.7051(2) 0.107(3) Uani 1 1 d . . .
H3 H 0.1006 0.2560 0.6975 0.128 Uiso 1 1 calc R . .
C4 C 0.0678(6) 0.3881(7) 0.7440(2) 0.093(2) Uani 1 1 d . . .
H4 H 0.1379 0.3714 0.7638 0.111 Uiso 1 1 calc R . .
C5 C -0.0126(5) 0.4836(5) 0.75339(17) 0.0599(14) Uani 1 1 d . . .
C6 C 0.0093(5) 0.5708(5) 0.79292(17) 0.0587(14) Uani 1 1 d . . .
C7 C 0.1186(4) 0.5732(5) 0.82110(17) 0.0579(13) Uani 1 1 d . . .
H7 H 0.1822 0.5164 0.8166 0.070 Uiso 1 1 calc R . .
C8 C 0.1326(5) 0.6607(5) 0.85613(17) 0.0571(13) Uani 1 1 d . . .
C9 C 0.0333(4) 0.7374(5) 0.86342(16) 0.0549(13) Uani 1 1 d . . .
H9 H 0.0395 0.7942 0.8876 0.066 Uiso 1 1 calc R . .
C10 C -0.0751(5) 0.7302(5) 0.83495(16) 0.0556(13) Uani 1 1 d . . .
C11 C -0.1875(4) 0.8051(5) 0.83986(17) 0.0551(13) Uani 1 1 d . . .
C12 C -0.1998(5) 0.8835(6) 0.87669(19) 0.0682(16) Uani 1 1 d . . .
H12 H -0.1356 0.8914 0.8998 0.082 Uiso 1 1 calc R . .
C13 C -0.3098(6) 0.9496(7) 0.8783(2) 0.0867(19) Uani 1 1 d . . .
H13 H -0.3204 1.0032 0.9025 0.104 Uiso 1 1 calc R . .
C14 C -0.4015(5) 0.9353(7) 0.8443(2) 0.086(2) Uani 1 1 d . . .
H14 H -0.4761 0.9783 0.8452 0.104 Uiso 1 1 calc R . .
C15 C -0.3844(5) 0.8581(6) 0.8091(2) 0.0790(18) Uani 1 1 d . . .
H15 H -0.4488 0.8497 0.7862 0.095 Uiso 1 1 calc R . .
C16 C 0.2532(5) 0.6682(5) 0.88549(18) 0.0579(14) Uani 1 1 d . . .
C17 C 0.3621(5) 0.6385(5) 0.86799(18) 0.0621(14) Uani 1 1 d . . .
H17 H 0.3590 0.6189 0.8376 0.074 Uiso 1 1 calc R . .
C18 C 0.4747(5) 0.6366(5) 0.89380(18) 0.0641(15) Uani 1 1 d . . .
H18 H 0.5458 0.6158 0.8809 0.077 Uiso 1 1 calc R . .
C19 C 0.4817(5) 0.6662(5) 0.93952(17) 0.0566(13) Uani 1 1 d . A .
C20 C 0.3740(5) 0.7042(5) 0.95679(17) 0.0586(14) Uani 1 1 d . . .
H20 H 0.3776 0.7287 0.9868 0.070 Uiso 1 1 calc R . .
C21 C 0.2618(5) 0.7064(5) 0.93034(17) 0.0587(13) Uani 1 1 d . . .
H21 H 0.1913 0.7335 0.9426 0.070 Uiso 1 1 calc R . .
C22 C 0.6918(5) 0.5736(6) 0.95412(18) 0.0633(15) Uani 1 1 d . A .
C23 C 0.6692(5) 0.4505(6) 0.93899(18) 0.0646(14) Uani 1 1 d . . .
H23 H 0.5898 0.4167 0.9371 0.078 Uiso 1 1 calc R . .
C24 C 0.7674(7) 0.3752(7) 0.9263(2) 0.089(2) Uani 1 1 d . A .
H24 H 0.7528 0.2913 0.9161 0.107 Uiso 1 1 calc R . .
C25 C 0.8863(6) 0.4264(8) 0.9290(2) 0.085(2) Uani 1 1 d . . .
C26 C 0.9041(6) 0.5483(9) 0.9459(2) 0.092(2) Uani 1 1 d . A .
H26 H 0.9838 0.5815 0.9496 0.111 Uiso 1 1 calc R . .
C27 C 0.8100(5) 0.6233(7) 0.9578(2) 0.0824(19) Uani 1 1 d . . .
H27 H 0.8254 0.7069 0.9681 0.099 Uiso 1 1 calc R A .
C29 C 0.6189(4) 0.7219(5) 1.00804(19) 0.0609(14) Uani 1 1 d . A .
C30 C 0.6592(5) 0.6561(6) 1.0471(2) 0.0655(15) Uani 1 1 d . . .
H30 H 0.6617 0.5665 1.0470 0.079 Uiso 1 1 calc R . .
C31 C 0.6956(5) 0.7222(7) 1.08593(19) 0.0749(17) Uani 1 1 d . A .
H31 H 0.7230 0.6760 1.1118 0.090 Uiso 1 1 calc R . .
C32 C 0.6929(6) 0.8539(7) 1.0879(2) 0.0809(18) Uani 1 1 d . . .
C33 C 0.6465(6) 0.9168(7) 1.0495(3) 0.088(2) Uani 1 1 d . A .
H33 H 0.6392 1.0061 1.0502 0.106 Uiso 1 1 calc R . .
C34 C 0.6101(6) 0.8533(6) 1.0097(2) 0.0819(19) Uani 1 1 d . . .
H34 H 0.5799 0.8995 0.9842 0.098 Uiso 1 1 calc R A .
F1 F -0.0452(6) -0.0023(9) 0.04695(19) 0.206(3) Uani 1 1 d . . .
F2 F 0.0157(9) 0.1392(6) 0.0069(3) 0.271(5) Uani 1 1 d . . .
F3 F 0.1312(5) -0.0198(6) 0.02357(18) 0.159(2) Uani 1 1 d . . .
F4 F 0.7500 -0.0191(9) 0.2500 0.271(7) Uani 1 2 d S . .
F5 F 0.8634(5) 0.1166(7) 0.2234(2) 0.183(3) Uani 1 1 d . . .
F6 F 0.6794(6) 0.1271(9) 0.2048(2) 0.211(3) Uani 1 1 d . . .
F7 F 0.7500 0.2639(11) 0.2500 0.318(9) Uani 1 2 d S . .
Mn1 Mn -0.2500 0.65296(12) 0.7500 0.0597(4) Uani 1 2 d S . .
N1 N -0.1175(4) 0.5036(4) 0.72644(14) 0.0664(13) Uani 1 1 d . . .
N2 N -0.0860(4) 0.6453(4) 0.79951(13) 0.0567(11) Uani 1 1 d . . .
N3 N -0.2788(4) 0.7928(4) 0.80557(14) 0.0619(12) Uani 1 1 d . . .
N4 N 0.5933(4) 0.6539(4) 0.96688(16) 0.0677(13) Uani 1 1 d . . .
C28 C 0.980(7) 0.329(7) 0.914(3) 0.104(16) Uani 0.49(2) 1 d P A 1
H28A H 1.0624 0.3544 0.9265 0.124 Uiso 0.49(2) 1 calc PR A 1
H28B H 0.9634 0.2446 0.9266 0.124 Uiso 0.49(2) 1 calc PR A 1
O1 O 0.9737(11) 0.3197(15) 0.8657(5) 0.106(5) Uani 0.49(2) 1 d P A 1
H1C H 0.9554 0.3902 0.8545 0.159 Uiso 0.49(2) 1 calc PR A 1
O2 O 0.720(2) 0.874(2) 1.1654(7) 0.153(9) Uani 0.49(2) 1 d P A 1
H2B H 0.7886 0.8967 1.1867 0.229 Uiso 0.49(2) 1 d PR A 1
C35 C 0.761(8) 0.937(8) 1.124(3) 0.104(17) Uani 0.49(2) 1 d P A 1
H35A H 0.8500 0.9310 1.1241 0.125 Uiso 0.49(2) 1 calc PR A 1
H35B H 0.7358 1.0263 1.1217 0.125 Uiso 0.49(2) 1 calc PR A 1
C28' C 1.006(7) 0.372(7) 0.915(3) 0.108(16) Uani 0.51(2) 1 d P A 2
H28C H 1.0391 0.4278 0.8928 0.130 Uiso 0.51(2) 1 calc PR A 2
H28D H 1.0678 0.3596 0.9401 0.130 Uiso 0.51(2) 1 calc PR A 2
O1' O 0.9606(16) 0.247(2) 0.8942(8) 0.151(9) Uani 0.51(2) 1 d P A 2
H1'1 H 1.0091 0.1812 0.9104 0.227 Uiso 0.51(2) 1 d PR A 2
O2' O 0.8196(17) 0.8347(12) 1.1620(4) 0.120(6) Uani 0.51(2) 1 d P A 2
H2'2 H 0.8764 0.8771 1.1749 0.180 Uiso 0.51(2) 1 calc PR A 2
C35' C 0.733(6) 0.924(8) 1.132(3) 0.100(14) Uani 0.51(2) 1 d P A 2
H35C H 0.6620 0.9468 1.1466 0.120 Uiso 0.51(2) 1 calc PR A 2
H35D H 0.7767 1.0028 1.1255 0.120 Uiso 0.51(2) 1 calc PR A 2
O3 O 0.665(2) 0.1259(12) 0.7242(5) 0.52(3) Uani 1 1 d . . .
H3D H 0.5967 0.1650 0.7261 0.627 Uiso 1 1 d R . .
H3C H 0.6820 0.1287 0.6973 0.784 Uiso 1 1 d R . .
P1 P 0.0000 0.0000 0.0000 0.0891(9) Uani 1 2 d S . .
P2 P 0.7500 0.1210(3) 0.2500 0.0885(9) Uani 1 2 d S . .

loop_
_atom_site_aniso_label
_atom_site_aniso_U_11
_atom_site_aniso_U_22
_atom_site_aniso_U_33
_atom_site_aniso_U_23
_atom_site_aniso_U_13
_atom_site_aniso_U_12
C1 0.093(5) 0.105(5) 0.061(4) -0.016(4) -0.019(3) 0.006(4)
C2 0.097(5) 0.117(6) 0.076(4) -0.036(4) -0.009(4) 0.016(5)
C3 0.094(5) 0.123(6) 0.098(5) -0.043(5) -0.010(4) 0.024(5)
C4 0.079(5) 0.106(5) 0.087(5) -0.022(4) -0.016(4) 0.021(4)
C5 0.058(3) 0.065(3) 0.055(3) -0.006(3) -0.004(3) 0.002(3)
C6 0.049(3) 0.073(4) 0.051(3) -0.003(3) -0.009(2) 0.012(3)
C7 0.042(3) 0.068(3) 0.060(3) -0.003(3) -0.009(2) 0.006(3)
C8 0.045(3) 0.066(3) 0.056(3) 0.005(3) -0.016(2) -0.002(3)
C9 0.046(3) 0.065(3) 0.050(3) 0.000(2) -0.011(2) 0.004(3)
C10 0.055(3) 0.060(3) 0.048(3) 0.003(2) -0.013(2) -0.003(3)
C11 0.039(3) 0.066(3) 0.057(3) 0.002(3) -0.009(2) 0.000(2)
C12 0.060(4) 0.075(4) 0.066(4) -0.014(3) -0.013(3) 0.012(3)
C13 0.077(5) 0.100(5) 0.082(4) -0.028(4) 0.007(4) 0.011(4)
C14 0.050(4) 0.110(5) 0.097(5) -0.021(4) -0.004(3) 0.017(4)
C15 0.052(4) 0.097(5) 0.084(4) -0.003(4) -0.013(3) 0.004(3)
C16 0.042(3) 0.065(3) 0.062(3) 0.005(3) -0.018(2) 0.004(2)
C17 0.051(3) 0.078(4) 0.053(3) 0.001(3) -0.014(2) 0.011(3)
C18 0.043(3) 0.083(4) 0.064(3) 0.009(3) -0.006(3) 0.004(3)
C19 0.046(3) 0.059(3) 0.061(3) 0.002(3) -0.015(2) 0.002(2)
C20 0.057(3) 0.062(3) 0.053(3) -0.001(3) -0.013(3) 0.003(3)
C21 0.044(3) 0.071(3) 0.057(3) 0.000(3) -0.013(2) 0.003(3)
C22 0.043(3) 0.081(4) 0.061(3) 0.009(3) -0.014(2) 0.004(3)
C23 0.054(3) 0.067(4) 0.071(4) 0.003(3) -0.005(3) 0.002(3)
C24 0.092(5) 0.108(5) 0.064(4) 0.008(4) -0.001(4) 0.028(4)
C25 0.062(5) 0.117(6) 0.075(4) 0.027(4) 0.008(3) 0.026(4)
C26 0.055(4) 0.128(7) 0.093(5) 0.022(5) 0.006(4) 0.014(4)
C27 0.052(4) 0.101(5) 0.091(5) 0.011(4) -0.010(3) -0.006(3)
C29 0.040(3) 0.065(4) 0.074(4) -0.001(3) -0.012(3) 0.002(3)
C30 0.048(3) 0.063(3) 0.082(4) 0.007(3) -0.011(3) -0.002(3)
C31 0.064(4) 0.098(5) 0.060(4) -0.003(3) -0.003(3) 0.002(4)
C32 0.070(4) 0.090(5) 0.083(5) -0.020(4) 0.013(4) -0.011(4)
C33 0.077(5) 0.065(4) 0.118(6) -0.015(4) -0.007(4) 0.005(3)
C34 0.071(4) 0.062(4) 0.105(5) 0.005(4) -0.024(4) -0.001(3)
F1 0.145(5) 0.372(11) 0.105(4) -0.018(5) 0.037(3) -0.036(5)
F2 0.337(11) 0.114(5) 0.319(11) -0.030(5) -0.144(9) -0.067(6)
F3 0.103(3) 0.230(6) 0.137(4) -0.041(4) -0.020(3) -0.008(4)
F4 0.52(2) 0.131(7) 0.202(10) 0.000 0.212(12) 0.000
F5 0.127(4) 0.267(7) 0.166(5) 0.035(5) 0.072(4) 0.005(4)
F6 0.155(5) 0.359(11) 0.107(4) 0.004(5) -0.040(4) 0.062(6)
F7 0.67(3) 0.159(9) 0.173(9) 0.000 0.242(14) 0.000
Mn1 0.0455(7) 0.0785(9) 0.0506(7) 0.000 -0.0153(5) 0.000
N1 0.064(3) 0.080(3) 0.052(3) -0.012(2) -0.006(2) 0.002(2)
N2 0.047(3) 0.070(3) 0.049(2) -0.001(2) -0.0103(19) 0.003(2)
N3 0.044(3) 0.074(3) 0.063(3) -0.005(2) -0.013(2) 0.011(2)
N4 0.041(2) 0.079(3) 0.075(3) -0.014(2) -0.025(2) 0.013(2)
C28 0.09(3) 0.12(5) 0.10(2) 0.01(3) 0.027(19) 0.01(3)
O1 0.105(9) 0.123(10) 0.095(10) 0.022(8) 0.030(7) 0.019(8)
O2 0.17(2) 0.161(16) 0.127(12) -0.011(11) 0.024(12) -0.044(14)
C35 0.12(3) 0.11(2) 0.09(3) -0.026(18) 0.02(2) -0.01(3)
C28' 0.10(3) 0.13(5) 0.101(18) 0.02(2) 0.020(17) 0.02(3)
O1' 0.141(13) 0.155(19) 0.157(19) -0.021(14) 0.015(11) 0.035(12)
O2' 0.112(13) 0.149(11) 0.094(8) -0.038(7) -0.007(7) 0.024(8)
C35' 0.10(3) 0.12(2) 0.09(3) -0.019(19) 0.02(2) -0.02(2)
O3 0.97(7) 0.226(11) 0.47(4) -0.016(13) 0.50(4) 0.131(19)
P1 0.093(2) 0.100(2) 0.0738(16) -0.0204(14) 0.0056(14) -0.0358(15)
P2 0.0709(16) 0.134(3) 0.0584(14) 0.000 -0.0032(12) 0.000

loop_
_atom_type_symbol
_atom_type_description
_atom_type_scat_dispersion_real
_atom_type_scat_dispersion_imag
_atom_type_scat_source
C C 0.0033 0.0016 'International Tables Vol C Tables 4.2.6.8 and 6.1.1.4'
H H 0.0000 0.0000 'International Tables Vol C Tables 4.2.6.8 and 6.1.1.4'
N N 0.0061 0.0033 'International Tables Vol C Tables 4.2.6.8 and 6.1.1.4'
O O 0.0106 0.0060 'International Tables Vol C Tables 4.2.6.8 and 6.1.1.4'
F F 0.0171 0.0103 'International Tables Vol C Tables 4.2.6.8 and 6.1.1.4'
P P 0.1023 0.0942 'International Tables Vol C Tables 4.2.6.8 and 6.1.1.4'
Mn Mn 0.3368 0.7283 'International Tables Vol C Tables 4.2.6.8 and 6.1.1.4'

loop_
_geom_angle_atom_site_label_1
_geom_angle_atom_site_label_2
_geom_angle_atom_site_label_3
_geom_angle
_geom_angle_site_symmetry_1
_geom_angle_site_symmetry_3
C2 C1 N1 124.4(6) . .
C1 C2 C3 118.5(7) . .
C2 C3 C4 119.2(7) . .
C5 C4 C3 119.7(6) . .
N1 C5 C4 120.6(5) . .
N1 C5 C6 115.8(5) . .
C4 C5 C6 123.6(5) . .
N2 C6 C7 122.4(5) . .
N2 C6 C5 114.4(4) . .
C7 C6 C5 123.2(5) . .
C6 C7 C8 119.3(5) . .
C9 C8 C7 118.5(4) . .
C9 C8 C16 121.9(5) . .
C7 C8 C16 119.6(5) . .
C10 C9 C8 120.2(5) . .
N2 C10 C9 120.4(5) . .
N2 C10 C11 114.5(4) . .
C9 C10 C11 125.1(5) . .
N3 C11 C12 122.0(5) . .
N3 C11 C10 115.1(5) . .
C12 C11 C10 122.9(5) . .
C13 C12 C11 118.5(5) . .
C14 C13 C12 119.3(6) . .
C13 C14 C15 119.8(6) . .
N3 C15 C14 123.4(6) . .
C17 C16 C21 117.4(4) . .
C17 C16 C8 119.9(5) . .
C21 C16 C8 122.7(5) . .
C18 C17 C16 122.6(5) . .
C17 C18 C19 119.7(5) . .
C20 C19 N4 121.6(5) . .
C20 C19 C18 118.1(5) . .
N4 C19 C18 120.3(5) . .
C21 C20 C19 121.4(5) . .
C20 C21 C16 120.5(5) . .
C23 C22 C27 120.4(6) . .
C23 C22 N4 121.0(5) . .
C27 C22 N4 118.6(6) . .
C22 C23 C24 119.5(6) . .
C25 C24 C23 120.1(7) . .
C26 C25 C24 117.8(6) . .
C26 C25 C28' 111(3) . .
C24 C25 C28' 131(3) . .
C26 C25 C28 130(2) . .
C24 C25 C28 112(2) . .
C28' C25 C28 20(4) . .
C27 C26 C25 122.9(7) . .
C26 C27 C22 119.2(7) . .
C34 C29 C30 118.6(6) . .
C34 C29 N4 121.2(5) . .
C30 C29 N4 120.1(5) . .
C31 C30 C29 120.4(6) . .
C32 C31 C30 122.1(6) . .
C31 C32 C33 116.5(6) . .
C31 C32 C35' 121(3) . .
C33 C32 C35' 123(3) . .
C31 C32 C35 126(3) . .
C33 C32 C35 116(4) . .
C35' C32 C35 16(5) . .
C32 C33 C34 122.8(6) . .
C29 C34 C33 119.5(6) . .
N2 Mn1 N2 175.8(2) 2_456 .
N2 Mn1 N3 110.61(15) 2_456 .
N2 Mn1 N3 72.23(15) . .
N2 Mn1 N3 72.23(15) 2_456 2_456
N2 Mn1 N3 110.61(15) . 2_456
N3 Mn1 N3 99.9(2) . 2_456
N2 Mn1 N1 71.83(16) 2_456 2_456
N2 Mn1 N1 105.21(16) . 2_456
N3 Mn1 N1 93.65(17) . 2_456
N3 Mn1 N1 144.04(15) 2_456 2_456
N2 Mn1 N1 105.21(16) 2_456 .
N2 Mn1 N1 71.83(16) . .
N3 Mn1 N1 144.04(15) . .
N3 Mn1 N1 93.65(17) 2_456 .
N1 Mn1 N1 94.5(2) 2_456 .
C5 N1 C1 117.4(5) . .
C5 N1 Mn1 116.5(3) . .
C1 N1 Mn1 125.9(4) . .
C6 N2 C10 119.1(4) . .
C6 N2 Mn1 120.9(3) . .
C10 N2 Mn1 119.5(3) . .
C15 N3 C11 117.0(5) . .
C15 N3 Mn1 124.8(4) . .
C11 N3 Mn1 117.9(3) . .
C19 N4 C29 122.6(4) . .
C19 N4 C22 121.5(4) . .
C29 N4 C22 115.9(4) . .
O1 C28 C25 112(5) . .
O2 C35 C32 100(5) . .
O1' C28' C25 100(4) . .
C32 C35' O2' 109(5) . .
F2 P1 F2 180.0(8) 3 .
F2 P1 F3 88.8(4) 3 3
F2 P1 F3 91.2(4) . 3
F2 P1 F3 91.2(4) 3 .
F2 P1 F3 88.8(4) . .
F3 P1 F3 180.0(4) 3 .
F2 P1 F1 86.0(6) 3 3
F2 P1 F1 94.0(6) . 3
F3 P1 F1 87.4(3) 3 3
F3 P1 F1 92.6(3) . 3
F2 P1 F1 94.0(6) 3 .
F2 P1 F1 86.0(6) . .
F3 P1 F1 92.6(3) 3 .
F3 P1 F1 87.4(3) . .
F1 P1 F1 180.0(8) 3 .
F4 P2 F6 92.5(4) . 2_655
F4 P2 F6 92.5(4) . .
F6 P2 F6 175.1(7) 2_655 .
F4 P2 F7 180.000(2) . .
F6 P2 F7 87.5(4) 2_655 .
F6 P2 F7 87.5(4) . .
F4 P2 F5 88.3(3) . .
F6 P2 F5 96.2(4) 2_655 .
F6 P2 F5 83.9(4) . .
F7 P2 F5 91.7(3) . .
F4 P2 F5 88.3(3) . 2_655
F6 P2 F5 83.9(4) 2_655 2_655
F6 P2 F5 96.2(4) . 2_655
F7 P2 F5 91.7(3) . 2_655
F5 P2 F5 176.7(6) . 2_655

loop_
_geom_bond_atom_site_label_1
_geom_bond_atom_site_label_2
_geom_bond_distance
_geom_bond_site_symmetry_2
C1 C2 1.333(9) .
C1 N1 1.345(7) .
C2 C3 1.350(9) .
C3 C4 1.376(9) .
C4 C5 1.372(8) .
C5 N1 1.340(6) .
C5 C6 1.488(7) .
C6 N2 1.326(6) .
C6 C7 1.381(7) .
C7 C8 1.383(7) .
C8 C9 1.380(7) .
C8 C16 1.500(7) .
C9 C10 1.379(6) .
C10 N2 1.374(6) .
C10 C11 1.472(7) .
C11 N3 1.354(6) .
C11 C12 1.389(7) .
C12 C13 1.387(8) .
C13 C14 1.352(8) .
C14 C15 1.353(8) .
C15 N3 1.349(7) .
C16 C17 1.384(7) .
C16 C21 1.393(7) .
C17 C18 1.375(7) .
C18 C19 1.397(7) .
C19 C20 1.391(7) .
C19 N4 1.395(6) .
C20 C21 1.381(6) .
C22 C23 1.368(8) .
C22 C27 1.380(8) .
C22 N4 1.443(7) .
C23 C24 1.410(8) .
C24 C25 1.395(10) .
C25 C26 1.367(10) .
C25 C28' 1.52(9) .
C25 C28 1.53(9) .
C26 C27 1.364(9) .
C29 C34 1.368(8) .
C29 C30 1.383(7) .
C29 N4 1.420(7) .
C30 C31 1.370(8) .
C31 C32 1.368(9) .
C32 C33 1.369(9) .
C32 C35' 1.52(10) .
C32 C35 1.52(10) .
C33 C34 1.381(9) .
F1 P1 1.541(5) .
F2 P1 1.466(6) .
F3 P1 1.536(5) .
F4 P2 1.452(10) .
F5 P2 1.543(5) .
F6 P2 1.483(5) .
F7 P2 1.483(11) .
Mn1 N2 2.193(4) 2_456
Mn1 N2 2.193(4) .
Mn1 N3 2.256(4) .
Mn1 N3 2.256(4) 2_456
Mn1 N1 2.282(5) 2_456
Mn1 N1 2.282(5) .
C28 O1 1.45(8) .
O2 C35 1.50(9) .
C28' O1' 1.50(8) .
O2' C35' 1.54(8) .
P1 F2 1.466(6) 3
P1 F3 1.536(5) 3
P1 F1 1.541(5) 3
P2 F6 1.483(5) 2_655
P2 F5 1.543(5) 2_655

loop_
_geom_torsion_atom_site_label_1
_geom_torsion_atom_site_label_2
_geom_torsion_atom_site_label_3
_geom_torsion_atom_site_label_4
_geom_torsion
_geom_torsion_site_symmetry_1
N1 C1 C2 C3 2.2(13) .
C1 C2 C3 C4 1.1(13) .
C2 C3 C4 C5 -4.1(13) .
C3 C4 C5 N1 3.9(11) .
C3 C4 C5 C6 -175.8(7) .
N1 C5 C6 N2 8.8(7) .
C4 C5 C6 N2 -171.6(6) .
N1 C5 C6 C7 -172.4(5) .
C4 C5 C6 C7 7.3(9) .
N2 C6 C7 C8 -3.6(8) .
C5 C6 C7 C8 177.7(5) .
C6 C7 C8 C9 4.1(8) .
C6 C7 C8 C16 -177.0(5) .
C7 C8 C9 C10 -2.9(8) .
C16 C8 C9 C10 178.3(5) .
C8 C9 C10 N2 1.0(8) .
C8 C9 C10 C11 178.7(5) .
N2 C10 C11 N3 -8.7(7) .
C9 C10 C11 N3 173.5(5) .
N2 C10 C11 C12 171.6(5) .
C9 C10 C11 C12 -6.2(9) .
N3 C11 C12 C13 0.7(9) .
C10 C11 C12 C13 -179.6(5) .
C11 C12 C13 C14 0.4(10) .
C12 C13 C14 C15 -0.7(11) .
C13 C14 C15 N3 -0.1(11) .
C9 C8 C16 C17 -151.2(5) .
C7 C8 C16 C17 29.9(8) .
C9 C8 C16 C21 27.7(8) .
C7 C8 C16 C21 -151.1(5) .
C21 C16 C17 C18 4.7(8) .
C8 C16 C17 C18 -176.3(5) .
C16 C17 C18 C19 -0.3(8) .
C17 C18 C19 C20 -3.8(8) .
C17 C18 C19 N4 174.4(5) .
N4 C19 C20 C21 -174.7(5) .
C18 C19 C20 C21 3.4(8) .
C19 C20 C21 C16 1.0(8) .
C17 C16 C21 C20 -5.0(8) .
C8 C16 C21 C20 176.0(5) .
C27 C22 C23 C24 -1.2(8) .
N4 C22 C23 C24 179.3(5) .
C22 C23 C24 C25 -0.3(9) .
C23 C24 C25 C26 2.6(9) .
C23 C24 C25 C28' -175(4) .
C23 C24 C25 C28 179(3) .
C24 C25 C26 C27 -3.7(10) .
C28' C25 C26 C27 174(3) .
C28 C25 C26 C27 -180(4) .
C25 C26 C27 C22 2.3(10) .
C23 C22 C27 C26 0.2(9) .
N4 C22 C27 C26 179.8(5) .
C34 C29 C30 C31 -3.3(9) .
N4 C29 C30 C31 173.6(5) .
C29 C30 C31 C32 0.5(9) .
C30 C31 C32 C33 2.8(10) .
C30 C31 C32 C35' 180(3) .
C30 C31 C32 C35 -163(4) .
C31 C32 C33 C34 -3.5(10) .
C35' C32 C33 C34 180(3) .
C35 C32 C33 C34 163(3) .
C30 C29 C34 C33 2.7(9) .
N4 C29 C34 C33 -174.1(6) .
C32 C33 C34 C29 0.7(11) .
C4 C5 N1 C1 -0.7(9) .
C6 C5 N1 C1 179.0(5) .
C4 C5 N1 Mn1 174.4(5) .
C6 C5 N1 Mn1 -5.9(6) .
C2 C1 N1 C5 -2.4(10) .
C2 C1 N1 Mn1 -177.0(6) .
N2 Mn1 N1 C5 -175.3(4) 2_456
N2 Mn1 N1 C5 1.6(4) .
N3 Mn1 N1 C5 -0.4(6) .
N3 Mn1 N1 C5 112.1(4) 2_456
N1 Mn1 N1 C5 -103.0(4) 2_456
N2 Mn1 N1 C1 -0.7(6) 2_456
N2 Mn1 N1 C1 176.2(6) .
N3 Mn1 N1 C1 174.3(5) .
N3 Mn1 N1 C1 -73.3(5) 2_456
N1 Mn1 N1 C1 71.7(5) 2_456
C7 C6 N2 C10 1.7(8) .
C5 C6 N2 C10 -179.5(4) .
C7 C6 N2 Mn1 173.5(4) .
C5 C6 N2 Mn1 -7.7(6) .
C9 C10 N2 C6 -0.4(7) .
C11 C10 N2 C6 -178.3(5) .
C9 C10 N2 Mn1 -172.3(4) .
C11 C10 N2 Mn1 9.8(6) .
N2 Mn1 N2 C6 48.9(4) 2_456
N3 Mn1 N2 C6 -177.6(4) .
N3 Mn1 N2 C6 -83.4(4) 2_456
N1 Mn1 N2 C6 93.4(4) 2_456
N1 Mn1 N2 C6 3.6(4) .
N2 Mn1 N2 C10 -139.3(4) 2_456
N3 Mn1 N2 C10 -5.8(4) .
N3 Mn1 N2 C10 88.4(4) 2_456
N1 Mn1 N2 C10 -94.8(4) 2_456
N1 Mn1 N2 C10 175.4(4) .
C14 C15 N3 C11 1.2(9) .
C14 C15 N3 Mn1 175.7(5) .
C12 C11 N3 C15 -1.5(8) .
C10 C11 N3 C15 178.9(5) .
C12 C11 N3 Mn1 -176.4(4) .
C10 C11 N3 Mn1 3.9(6) .
N2 Mn1 N3 C15 3.0(5) 2_456
N2 Mn1 N3 C15 -173.8(5) .
N3 Mn1 N3 C15 77.6(5) 2_456
N1 Mn1 N3 C15 -69.0(5) 2_456
N1 Mn1 N3 C15 -171.8(4) .
N2 Mn1 N3 C11 177.5(4) 2_456
N2 Mn1 N3 C11 0.7(4) .
N3 Mn1 N3 C11 -107.9(4) 2_456
N1 Mn1 N3 C11 105.6(4) 2_456
N1 Mn1 N3 C11 2.7(6) .
C20 C19 N4 C29 -24.5(8) .
C18 C19 N4 C29 157.4(5) .
C20 C19 N4 C22 157.6(5) .
C18 C19 N4 C22 -20.5(8) .
C34 C29 N4 C19 -55.4(8) .
C30 C29 N4 C19 127.8(6) .
C34 C29 N4 C22 122.6(6) .
C30 C29 N4 C22 -54.2(7) .
C23 C22 N4 C19 -47.8(8) .
C27 C22 N4 C19 132.6(6) .
C23 C22 N4 C29 134.1(5) .
C27 C22 N4 C29 -45.4(7) .
C26 C25 C28 O1 -105(4) .
C24 C25 C28 O1 79(4) .
C28' C25 C28 O1 -88(16) .
C31 C32 C35 O2 -52(6) .
C33 C32 C35 O2 142(3) .
C35' C32 C35 O2 23(19) .
C26 C25 C28' O1' -175(3) .
C24 C25 C28' O1' 2(6) .
C28 C25 C28' O1' 18(13) .
C31 C32 C35' O2' 23(5) .
C33 C32 C35' O2' -161(2) .
C35 C32 C35' O2' -91(23) .
